data_7714655
loop_
_publ_author_name
'Belova, Svetlana A.'
'Belov, Alexander S.'
'Danshina, Anastasia A.'
'Zubavichus, Yan V.'
'Aleshin, Dmitriy Yu'
'Pavlov, Alexander A.'
'Efimov, Nikolay N.'
'Voloshin, Yan Z.'

_publ_section_title
;
 Effects of solvatomorphism, the nature of a chelating ligand synthon and
 a counterion on the single crystal XRD structure and SMM properties of
 paramagnetic monocapped cobalt(II) tris-pyrazoloximates.
;
_journal_issue 4
_journal_name_full 'Dalton transactions (Cambridge, England : 2003)'
_journal_page_first 1482
_journal_page_last 1491
_journal_paper_doi 10.1039/d3dt03025c
_journal_volume 53
_journal_year 2024
_chemical_formula_moiety 'C18 H17 B Co N9 O3, Cl'
_chemical_formula_sum 'C18 H17 B Cl Co N9 O3'
_chemical_formula_weight 512.59
_space_group_crystal_system monoclinic
_space_group_IT_number 14
_space_group_name_Hall '-P 2ybc'
_space_group_name_H-M_alt 'P 1 21/c 1'
_atom_sites_solution_hydrogens mixed
_audit_creation_date 2023-07-28
_audit_creation_method
;
Olex2 1.5
(compiled 2023.03.06 svn.rbb2c1857 for OlexSys, GUI svn.r6748)
;
_audit_update_record
;
2023-08-02 deposited with the CCDC.	2023-12-07 downloaded from the CCDC.
;
_cell_angle_alpha 90
_cell_angle_beta 100.580(2)
_cell_angle_gamma 90
_cell_formula_units_Z 4
_cell_length_a 9.1009(7)
_cell_length_b 14.2006(10)
_cell_length_c 16.7978(12)
_cell_measurement_reflns_used 5982
_cell_measurement_temperature 120.15
_cell_measurement_theta_max 30.14
_cell_measurement_theta_min 2.47
_cell_volume 2134.0(3)
_computing_molecular_graphics 'Olex2 1.5 (Dolomanov et al., 2009)'
_computing_publication_material 'Olex2 1.5 (Dolomanov et al., 2009)'
_computing_structure_refinement 'XL  (Sheldrick, 2008)'
_diffrn_ambient_temperature 120.15
_diffrn_measured_fraction_theta_full 1.000
_diffrn_measured_fraction_theta_max 1.000
_diffrn_measurement_device_type 'Bruker APEX-II CCD'
_diffrn_measurement_method '\f and \w scans'
_diffrn_radiation_monochromator graphite
_diffrn_radiation_type MoK\a
_diffrn_radiation_wavelength 0.71073
_diffrn_reflns_av_R_equivalents 0.0469
_diffrn_reflns_av_unetI/netI 0.0410
_diffrn_reflns_Laue_measured_fraction_full 1.000
_diffrn_reflns_Laue_measured_fraction_max 1.000
_diffrn_reflns_limit_h_max 12
_diffrn_reflns_limit_h_min -12
_diffrn_reflns_limit_k_max 19
_diffrn_reflns_limit_k_min -19
_diffrn_reflns_limit_l_max 23
_diffrn_reflns_limit_l_min -23
_diffrn_reflns_number 27147
_diffrn_reflns_point_group_measured_fraction_full 1.000
_diffrn_reflns_point_group_measured_fraction_max 1.000
_diffrn_reflns_theta_full 25.242
_diffrn_reflns_theta_max 29.998
_diffrn_reflns_theta_min 1.891
_diffrn_source_current 30.0
_diffrn_source_power 1.5
_diffrn_source_voltage 50.0
_diffrn_standards_number 0
_exptl_absorpt_coefficient_mu 0.972
_exptl_absorpt_correction_T_max 0.7461
_exptl_absorpt_correction_T_min 0.6217
_exptl_absorpt_correction_type none
_exptl_absorpt_process_details
;
SADABS-2008/1 (Bruker,2008) was used for absorption correction.
wR2(int) was 0.0958 before and 0.0487 after correction.
The Ratio of minimum to maximum transmission is 0.8333.
The \l/2 correction factor is 0.0015.
;
_exptl_crystal_colour orange
_exptl_crystal_colour_primary orange
_exptl_crystal_density_diffrn 1.595
_exptl_crystal_description prism
_exptl_crystal_F_000 1044
_exptl_crystal_size_max 0.24
_exptl_crystal_size_mid 0.17
_exptl_crystal_size_min 0.15
_refine_diff_density_max 0.588
_refine_diff_density_min -0.301
_refine_diff_density_rms 0.075
_refine_ls_extinction_method none
_refine_ls_goodness_of_fit_ref 1.022
_refine_ls_hydrogen_treatment constr
_refine_ls_matrix_type full
_refine_ls_number_parameters 298
_refine_ls_number_reflns 6214
_refine_ls_number_restraints 0
_refine_ls_restrained_S_all 1.022
_refine_ls_R_factor_all 0.0521
_refine_ls_R_factor_gt 0.0359
_refine_ls_shift/su_max 0.002
_refine_ls_shift/su_mean 0.000
_refine_ls_structure_factor_coef Fsqd
_refine_ls_weighting_details 'w=1/[\s^2^(Fo^2^)+(0.0324P)^2^+1.4859P] where P=(Fo^2^+2Fc^2^)/3'
_refine_ls_weighting_scheme calc
_refine_ls_wR_factor_gt 0.0771
_refine_ls_wR_factor_ref 0.0848
_reflns_Friedel_coverage 0.000
_reflns_number_gt 4931
_reflns_number_total 6214
_reflns_threshold_expression 'I > 2\s(I)'
_cod_data_source_file d3dt03025c2.cif
_cod_data_source_block ss116_co
_cod_depositor_comments 'Adding full bibliography for 7714650--7714658.cif.'
_cod_database_code 7714655
_shelxl_version_number 2014/6
_shelx_space_group_comment
;
The symmetry employed for this shelxl refinement is uniquely defined
by the following loop, which should always be used as a source of
symmetry information in preference to the above space-group names.
They are only intended as comments.
;
_shelx_estimated_absorpt_t_max 0.868
_shelx_estimated_absorpt_t_min 0.800
_olex2_refinement_description
;
1. Fixed Uiso
 At 1.2 times of:
  All C(H) groups, All N(H) groups
2.a Riding coordinates:
 N3(H3), N6(H6), N9(H9)
2.b Aromatic/amide H refined with riding coordinates:
 C1(H1), C3(H3A), C4(H4), C5(H5), C7(H7), C8(H8), C9(H9A), C11(H11), C12(H12),
 C14(H14), C15(H15), C16(H16), C17(H17), C18(H18)
;
_olex2_submission_special_instructions 'No special instructions were received'

loop_
_space_group_symop_operation_xyz
'x, y, z'
'-x, y+1/2, -z+1/2'
'-x, -y, -z'
'x, -y-1/2, z-1/2'

loop_
_atom_site_label
_atom_site_type_symbol
_atom_site_fract_x
_atom_site_fract_y
_atom_site_fract_z
_atom_site_U_iso_or_equiv
_atom_site_adp_type
_atom_site_occupancy
_atom_site_site_symmetry_order
_atom_site_calc_flag
_atom_site_refinement_flags_posn
_atom_site_refinement_flags_adp
_atom_site_refinement_flags_occupancy
_atom_site_disorder_assembly
_atom_site_disorder_group
Co1 Co 0.31649(3) 0.83317(2) 0.07587(2) 0.01221(7) Uani 1 1 d . . . . .
Cl1 Cl 0.63797(5) 0.63680(3) -0.03665(3) 0.02103(10) Uani 1 1 d . . . . .
O1 O 0.01015(14) 0.88222(9) 0.12649(8) 0.0165(3) Uani 1 1 d . . . . .
O2 O 0.22860(14) 0.94579(9) 0.22041(8) 0.0180(3) Uani 1 1 d . . . . .
O3 O 0.14178(14) 1.02080(9) 0.08664(8) 0.0177(3) Uani 1 1 d . . . . .
N1 N 0.08570(17) 0.81975(10) 0.08620(9) 0.0140(3) Uani 1 1 d . . . . .
N2 N 0.24102(17) 0.70286(11) 0.01734(9) 0.0149(3) Uani 1 1 d . . . . .
N3 N 0.29230(18) 0.63432(11) -0.02601(10) 0.0185(3) Uani 1 1 d . . . . .
H3 H 0.3917 0.6265 -0.0245 0.022 Uiso 1 1 d R U . . .
N4 N 0.33014(17) 0.88629(11) 0.19656(9) 0.0147(3) Uani 1 1 d . . . . .
N5 N 0.51637(17) 0.77355(11) 0.14536(9) 0.0165(3) Uani 1 1 d . . . . .
N6 N 0.63337(18) 0.72103(12) 0.13385(10) 0.0218(4) Uani 1 1 d . . . . .
H6 H 0.6377 0.6954 0.0826 0.026 Uiso 1 1 d R U . . .
N7 N 0.23258(17) 0.97071(11) 0.04514(9) 0.0151(3) Uani 1 1 d . . . . .
N8 N 0.41126(17) 0.87307(11) -0.02730(9) 0.0151(3) Uani 1 1 d . . . . .
N9 N 0.49950(18) 0.83918(11) -0.07747(10) 0.0184(3) Uani 1 1 d . . . . .
H9 H 0.5387 0.7821 -0.0657 0.022 Uiso 1 1 d R U . . .
C1 C 0.0088(2) 0.75273(12) 0.04877(11) 0.0147(3) Uani 1 1 d . . . . .
H1 H -0.0955 0.7462 0.0476 0.018 Uiso 1 1 calc R U . . .
C2 C 0.0930(2) 0.68736(12) 0.00821(11) 0.0142(3) Uani 1 1 d . . . . .
C3 C 0.0508(2) 0.60915(13) -0.04090(12) 0.0198(4) Uani 1 1 d . . . . .
H3A H -0.0467 0.5836 -0.0567 0.024 Uiso 1 1 calc R U . . .
C4 C 0.1817(2) 0.57723(14) -0.06143(13) 0.0225(4) Uani 1 1 d . . . . .
H4 H 0.1920 0.5244 -0.0946 0.027 Uiso 1 1 calc R U . . .
C5 C 0.4437(2) 0.86541(13) 0.25091(11) 0.0160(4) Uani 1 1 d . . . . .
H5 H 0.4565 0.8881 0.3049 0.019 Uiso 1 1 calc R U . . .
C6 C 0.5518(2) 0.80364(13) 0.22259(11) 0.0167(4) Uani 1 1 d . . . . .
C7 C 0.6919(2) 0.77049(15) 0.25955(12) 0.0227(4) Uani 1 1 d . . . . .
H7 H 0.7426 0.7818 0.3133 0.027 Uiso 1 1 calc R U . . .
C8 C 0.7404(2) 0.71750(17) 0.20058(12) 0.0261(5) Uani 1 1 d . . . . .
H8 H 0.8326 0.6846 0.2061 0.031 Uiso 1 1 calc R U . . .
C9 C 0.2600(2) 1.00893(13) -0.01934(11) 0.0160(4) Uani 1 1 d . . . . .
H9A H 0.2187 1.0679 -0.0387 0.019 Uiso 1 1 calc R U . . .
C10 C 0.3591(2) 0.95535(13) -0.06068(11) 0.0157(4) Uani 1 1 d . . . . .
C11 C 0.4134(2) 0.97345(14) -0.13124(11) 0.0190(4) Uani 1 1 d . . . . .
H11 H 0.3930 1.0266 -0.1659 0.023 Uiso 1 1 calc R U . . .
C12 C 0.5029(2) 0.89786(14) -0.13991(12) 0.0207(4) Uani 1 1 d . . . . .
H12 H 0.5575 0.8886 -0.1824 0.025 Uiso 1 1 calc R U . . .
C13 C -0.0087(2) 1.03657(13) 0.19612(11) 0.0163(4) Uani 1 1 d . . . . .
C14 C -0.0662(2) 1.00501(15) 0.26299(11) 0.0213(4) Uani 1 1 d . . . . .
H14 H -0.0439 0.9428 0.2823 0.026 Uiso 1 1 calc R U . . .
C15 C -0.1550(2) 1.06176(16) 0.30212(12) 0.0261(5) Uani 1 1 d . . . . .
H15 H -0.1928 1.0384 0.3474 0.031 Uiso 1 1 calc R U . . .
C16 C -0.1880(2) 1.15278(15) 0.27452(13) 0.0258(5) Uani 1 1 d . . . . .
H16 H -0.2482 1.1921 0.3011 0.031 Uiso 1 1 calc R U . . .
C17 C -0.1332(2) 1.18647(14) 0.20823(13) 0.0246(4) Uani 1 1 d . . . . .
H17 H -0.1562 1.2487 0.1893 0.029 Uiso 1 1 calc R U . . .
C18 C -0.0444(2) 1.12885(14) 0.16953(12) 0.0204(4) Uani 1 1 d . . . . .
H18 H -0.0072 1.1525 0.1242 0.024 Uiso 1 1 calc R U . . .
B1 B 0.0972(2) 0.96931(15) 0.15515(13) 0.0161(4) Uani 1 1 d . . . . .

loop_
_atom_site_aniso_label
_atom_site_aniso_U_11
_atom_site_aniso_U_22
_atom_site_aniso_U_33
_atom_site_aniso_U_23
_atom_site_aniso_U_13
_atom_site_aniso_U_12
Co1 0.01070(11) 0.01263(11) 0.01242(12) 0.00154(9) -0.00018(8) 0.00020(9)
Cl1 0.0156(2) 0.0248(2) 0.0223(2) -0.00072(18) 0.00239(17) 0.00410(18)
O1 0.0139(6) 0.0165(6) 0.0191(6) -0.0052(5) 0.0033(5) 0.0016(5)
O2 0.0149(6) 0.0208(7) 0.0172(6) -0.0020(5) 0.0000(5) 0.0049(5)
O3 0.0184(7) 0.0161(6) 0.0191(7) -0.0003(5) 0.0051(5) 0.0036(5)
N1 0.0140(7) 0.0135(7) 0.0139(7) -0.0001(6) 0.0010(6) 0.0028(6)
N2 0.0138(7) 0.0131(7) 0.0178(7) -0.0004(6) 0.0030(6) 0.0008(6)
N3 0.0142(7) 0.0163(7) 0.0250(8) -0.0046(6) 0.0036(6) 0.0025(6)
N4 0.0120(7) 0.0150(7) 0.0163(7) 0.0016(6) 0.0007(6) -0.0013(6)
N5 0.0124(7) 0.0176(7) 0.0191(8) 0.0036(6) 0.0019(6) 0.0021(6)
N6 0.0167(8) 0.0314(9) 0.0171(8) 0.0020(7) 0.0027(6) 0.0068(7)
N7 0.0125(7) 0.0156(7) 0.0163(7) -0.0014(6) 0.0005(6) -0.0004(6)
N8 0.0146(7) 0.0157(7) 0.0151(7) -0.0004(6) 0.0027(6) -0.0019(6)
N9 0.0182(8) 0.0188(8) 0.0188(8) -0.0005(6) 0.0050(6) 0.0002(6)
C1 0.0123(8) 0.0158(8) 0.0157(8) 0.0014(7) 0.0014(7) -0.0001(7)
C2 0.0132(8) 0.0134(8) 0.0153(8) 0.0014(6) 0.0013(7) -0.0010(6)
C3 0.0181(9) 0.0161(9) 0.0243(10) -0.0036(7) 0.0020(8) -0.0032(7)
C4 0.0221(10) 0.0166(9) 0.0282(11) -0.0070(8) 0.0030(8) -0.0008(8)
C5 0.0156(8) 0.0181(9) 0.0135(8) 0.0027(7) 0.0003(7) -0.0018(7)
C6 0.0145(8) 0.0187(9) 0.0165(9) 0.0063(7) 0.0021(7) -0.0013(7)
C7 0.0164(9) 0.0326(11) 0.0176(9) 0.0043(8) -0.0007(7) 0.0028(8)
C8 0.0152(9) 0.0404(12) 0.0214(10) 0.0069(9) -0.0003(8) 0.0080(9)
C9 0.0156(9) 0.0131(8) 0.0174(8) 0.0021(7) -0.0018(7) -0.0007(7)
C10 0.0142(8) 0.0172(9) 0.0140(8) 0.0016(7) -0.0017(7) -0.0043(7)
C11 0.0187(9) 0.0208(9) 0.0167(9) 0.0032(7) 0.0008(7) -0.0069(7)
C12 0.0203(10) 0.0259(10) 0.0167(9) -0.0015(7) 0.0054(7) -0.0075(8)
C13 0.0132(8) 0.0179(9) 0.0157(8) -0.0042(7) -0.0031(7) 0.0011(7)
C14 0.0216(10) 0.0241(10) 0.0162(9) -0.0016(7) -0.0018(7) 0.0077(8)
C15 0.0255(11) 0.0369(12) 0.0146(9) -0.0044(8) 0.0002(8) 0.0114(9)
C16 0.0217(10) 0.0294(11) 0.0229(10) -0.0141(8) -0.0048(8) 0.0092(8)
C17 0.0204(10) 0.0167(9) 0.0325(11) -0.0088(8) -0.0057(8) 0.0036(8)
C18 0.0158(9) 0.0175(9) 0.0252(10) -0.0041(8) -0.0033(7) -0.0007(7)
B1 0.0152(10) 0.0163(9) 0.0156(9) -0.0002(8) -0.0005(8) 0.0014(8)

loop_
_atom_type_symbol
_atom_type_description
_atom_type_scat_dispersion_real
_atom_type_scat_dispersion_imag
_atom_type_scat_source
C C 0.0033 0.0016 'International Tables Vol C Tables 4.2.6.8 and 6.1.1.4'
H H 0.0000 0.0000 'International Tables Vol C Tables 4.2.6.8 and 6.1.1.4'
B B 0.0013 0.0007 'International Tables Vol C Tables 4.2.6.8 and 6.1.1.4'
Cl Cl 0.1484 0.1585 'International Tables Vol C Tables 4.2.6.8 and 6.1.1.4'
Co Co 0.3494 0.9721 'International Tables Vol C Tables 4.2.6.8 and 6.1.1.4'
N N 0.0061 0.0033 'International Tables Vol C Tables 4.2.6.8 and 6.1.1.4'
O O 0.0106 0.0060 'International Tables Vol C Tables 4.2.6.8 and 6.1.1.4'

loop_
_geom_angle_atom_site_label_1
_geom_angle_atom_site_label_2
_geom_angle_atom_site_label_3
_geom_angle
_geom_angle_site_symmetry_1
_geom_angle_site_symmetry_3
_geom_angle_publ_flag
N1 Co1 N2 74.05(6) . . ?
N1 Co1 N8 129.19(6) . . ?
N2 Co1 N8 90.00(6) . . ?
N4 Co1 N1 80.95(6) . . ?
N4 Co1 N2 133.91(6) . . ?
N4 Co1 N5 74.25(6) . . ?
N4 Co1 N8 135.02(6) . . ?
N5 Co1 N1 131.67(6) . . ?
N5 Co1 N2 94.41(6) . . ?
N5 Co1 N8 96.72(6) . . ?
N7 Co1 N1 77.76(6) . . ?
N7 Co1 N2 127.58(6) . . ?
N7 Co1 N4 82.08(6) . . ?
N7 Co1 N5 136.48(6) . . ?
N7 Co1 N8 75.01(6) . . ?
N1 O1 B1 114.07(13) . . ?
N4 O2 B1 114.45(13) . . ?
N7 O3 B1 114.51(13) . . ?
O1 N1 Co1 124.59(11) . . ?
C1 N1 Co1 118.85(13) . . ?
C1 N1 O1 116.42(15) . . ?
N3 N2 Co1 139.05(12) . . ?
C2 N2 Co1 114.98(12) . . ?
C2 N2 N3 105.00(14) . . ?
N2 N3 H3 121.0 . . ?
C4 N3 N2 111.68(16) . . ?
C4 N3 H3 126.9 . . ?
O2 N4 Co1 124.76(10) . . ?
C5 N4 Co1 119.40(13) . . ?
C5 N4 O2 115.77(15) . . ?
N6 N5 Co1 139.11(13) . . ?
N6 N5 C6 105.00(15) . . ?
C6 N5 Co1 115.31(12) . . ?
N5 N6 H6 120.9 . . ?
N5 N6 C8 111.91(17) . . ?
C8 N6 H6 127.0 . . ?
O3 N7 Co1 125.12(11) . . ?
C9 N7 Co1 118.64(13) . . ?
C9 N7 O3 116.10(15) . . ?
N9 N8 Co1 141.23(12) . . ?
C10 N8 Co1 113.71(12) . . ?
C10 N8 N9 104.70(15) . . ?
N8 N9 H9 116.3 . . ?
C12 N9 N8 111.50(16) . . ?
C12 N9 H9 132.1 . . ?
N1 C1 H1 122.6 . . ?
N1 C1 C2 114.78(16) . . ?
C2 C1 H1 122.6 . . ?
N2 C2 C1 116.48(16) . . ?
N2 C2 C3 111.01(16) . . ?
C3 C2 C1 132.50(17) . . ?
C2 C3 H3A 127.7 . . ?
C4 C3 C2 104.69(17) . . ?
C4 C3 H3A 127.7 . . ?
N3 C4 C3 107.63(17) . . ?
N3 C4 H4 126.2 . . ?
C3 C4 H4 126.2 . . ?
N4 C5 H5 122.9 . . ?
N4 C5 C6 114.20(17) . . ?
C6 C5 H5 122.9 . . ?
N5 C6 C5 116.57(16) . . ?
N5 C6 C7 111.07(17) . . ?
C7 C6 C5 132.32(18) . . ?
C6 C7 H7 127.7 . . ?
C8 C7 C6 104.59(17) . . ?
C8 C7 H7 127.7 . . ?
N6 C8 C7 107.43(18) . . ?
N6 C8 H8 126.3 . . ?
C7 C8 H8 126.3 . . ?
N7 C9 H9A 122.6 . . ?
N7 C9 C10 114.74(16) . . ?
C10 C9 H9A 122.6 . . ?
N8 C10 C9 117.35(16) . . ?
N8 C10 C11 111.26(17) . . ?
C11 C10 C9 131.39(17) . . ?
C10 C11 H11 127.5 . . ?
C12 C11 C10 104.91(17) . . ?
C12 C11 H11 127.5 . . ?
N9 C12 C11 107.63(17) . . ?
N9 C12 H12 126.2 . . ?
C11 C12 H12 126.2 . . ?
C14 C13 C18 117.16(18) . . ?
C14 C13 B1 119.90(17) . . ?
C18 C13 B1 122.90(18) . . ?
C13 C14 H14 119.0 . . ?
C15 C14 C13 122.04(19) . . ?
C15 C14 H14 119.0 . . ?
C14 C15 H15 120.3 . . ?
C16 C15 C14 119.4(2) . . ?
C16 C15 H15 120.3 . . ?
C15 C16 H16 119.9 . . ?
C17 C16 C15 120.16(19) . . ?
C17 C16 H16 119.9 . . ?
C16 C17 H17 120.1 . . ?
C16 C17 C18 119.83(19) . . ?
C18 C17 H17 120.1 . . ?
C13 C18 H18 119.3 . . ?
C17 C18 C13 121.4(2) . . ?
C17 C18 H18 119.3 . . ?
O1 B1 O2 110.69(15) . . ?
O1 B1 C13 107.83(15) . . ?
O2 B1 C13 106.28(15) . . ?
O3 B1 O1 111.20(15) . . ?
O3 B1 O2 112.40(15) . . ?
O3 B1 C13 108.19(15) . . ?

loop_
_geom_bond_atom_site_label_1
_geom_bond_atom_site_label_2
_geom_bond_distance
_geom_bond_site_symmetry_2
_geom_bond_publ_flag
Co1 N1 2.1475(15) . ?
Co1 N2 2.1483(15) . ?
Co1 N4 2.1452(15) . ?
Co1 N5 2.1468(15) . ?
Co1 N7 2.1259(15) . ?
Co1 N8 2.1487(16) . ?
O1 N1 1.3743(19) . ?
O1 B1 1.499(2) . ?
O2 N4 1.3653(19) . ?
O2 B1 1.504(2) . ?
O3 N7 1.3735(19) . ?
O3 B1 1.482(2) . ?
N1 C1 1.277(2) . ?
N2 N3 1.349(2) . ?
N2 C2 1.346(2) . ?
N3 H3 0.9073 . ?
N3 C4 1.343(2) . ?
N4 C5 1.282(2) . ?
N5 N6 1.343(2) . ?
N5 C6 1.348(2) . ?
N6 H6 0.9414 . ?
N6 C8 1.344(3) . ?
N7 C9 1.276(2) . ?
N8 N9 1.355(2) . ?
N8 C10 1.344(2) . ?
N9 H9 0.8925 . ?
N9 C12 1.345(2) . ?
C1 H1 0.9500 . ?
C1 C2 1.451(3) . ?
C2 C3 1.395(3) . ?
C3 H3A 0.9500 . ?
C3 C4 1.377(3) . ?
C4 H4 0.9500 . ?
C5 H5 0.9500 . ?
C5 C6 1.461(3) . ?
C6 C7 1.393(3) . ?
C7 H7 0.9500 . ?
C7 C8 1.380(3) . ?
C8 H8 0.9500 . ?
C9 H9A 0.9500 . ?
C9 C10 1.451(3) . ?
C10 C11 1.390(3) . ?
C11 H11 0.9500 . ?
C11 C12 1.372(3) . ?
C12 H12 0.9500 . ?
C13 C14 1.397(3) . ?
C13 C18 1.403(3) . ?
C13 B1 1.600(3) . ?
C14 H14 0.9500 . ?
C14 C15 1.389(3) . ?
C15 H15 0.9500 . ?
C15 C16 1.387(3) . ?
C16 H16 0.9500 . ?
C16 C17 1.386(3) . ?
C17 H17 0.9500 . ?
C17 C18 1.392(3) . ?
C18 H18 0.9500 . ?

loop_
_geom_torsion_atom_site_label_1
_geom_torsion_atom_site_label_2
_geom_torsion_atom_site_label_3
_geom_torsion_atom_site_label_4
_geom_torsion
_geom_torsion_site_symmetry_1
_geom_torsion_site_symmetry_2
_geom_torsion_site_symmetry_3
_geom_torsion_site_symmetry_4
_geom_torsion_publ_flag
Co1 N1 C1 C2 5.1(2) . . . . ?
Co1 N2 N3 C4 -167.38(15) . . . . ?
Co1 N2 C2 C1 -8.6(2) . . . . ?
Co1 N2 C2 C3 170.85(13) . . . . ?
Co1 N4 C5 C6 -1.4(2) . . . . ?
Co1 N5 N6 C8 169.96(16) . . . . ?
Co1 N5 C6 C5 5.5(2) . . . . ?
Co1 N5 C6 C7 -172.53(13) . . . . ?
Co1 N7 C9 C10 -5.4(2) . . . . ?
Co1 N8 N9 C12 172.13(15) . . . . ?
Co1 N8 C10 C9 5.7(2) . . . . ?
Co1 N8 C10 C11 -174.52(12) . . . . ?
O1 N1 C1 C2 -178.96(14) . . . . ?
O2 N4 C5 C6 -178.46(14) . . . . ?
O3 N7 C9 C10 178.57(14) . . . . ?
N1 O1 B1 O2 -67.18(19) . . . . ?
N1 O1 B1 O3 58.51(19) . . . . ?
N1 O1 B1 C13 176.96(13) . . . . ?
N1 C1 C2 N2 2.4(2) . . . . ?
N1 C1 C2 C3 -176.8(2) . . . . ?
N2 N3 C4 C3 0.1(2) . . . . ?
N2 C2 C3 C4 0.1(2) . . . . ?
N3 N2 C2 C1 -179.45(15) . . . . ?
N3 N2 C2 C3 0.0(2) . . . . ?
N4 O2 B1 O1 61.62(19) . . . . ?
N4 O2 B1 O3 -63.39(19) . . . . ?
N4 O2 B1 C13 178.44(14) . . . . ?
N4 C5 C6 N5 -2.7(2) . . . . ?
N4 C5 C6 C7 174.7(2) . . . . ?
N5 N6 C8 C7 0.0(2) . . . . ?
N5 C6 C7 C8 -0.4(2) . . . . ?
N6 N5 C6 C5 178.40(16) . . . . ?
N6 N5 C6 C7 0.4(2) . . . . ?
N7 O3 B1 O1 -61.22(19) . . . . ?
N7 O3 B1 O2 63.52(19) . . . . ?
N7 O3 B1 C13 -179.45(13) . . . . ?
N7 C9 C10 N8 -0.3(2) . . . . ?
N7 C9 C10 C11 179.86(19) . . . . ?
N8 N9 C12 C11 -0.2(2) . . . . ?
N8 C10 C11 C12 -0.2(2) . . . . ?
N9 N8 C10 C9 -179.78(15) . . . . ?
N9 N8 C10 C11 0.0(2) . . . . ?
C1 C2 C3 C4 179.38(19) . . . . ?
C2 N2 N3 C4 0.0(2) . . . . ?
C2 C3 C4 N3 -0.1(2) . . . . ?
C5 C6 C7 C8 -178.0(2) . . . . ?
C6 N5 N6 C8 -0.3(2) . . . . ?
C6 C7 C8 N6 0.2(2) . . . . ?
C9 C10 C11 C12 179.64(18) . . . . ?
C10 N8 N9 C12 0.1(2) . . . . ?
C10 C11 C12 N9 0.2(2) . . . . ?
C13 C14 C15 C16 -0.1(3) . . . . ?
C14 C13 C18 C17 0.1(3) . . . . ?
C14 C13 B1 O1 60.0(2) . . . . ?
C14 C13 B1 O2 -58.7(2) . . . . ?
C14 C13 B1 O3 -179.65(16) . . . . ?
C14 C15 C16 C17 0.3(3) . . . . ?
C15 C16 C17 C18 -0.3(3) . . . . ?
C16 C17 C18 C13 0.1(3) . . . . ?
C18 C13 C14 C15 0.0(3) . . . . ?
C18 C13 B1 O1 -122.04(18) . . . . ?
C18 C13 B1 O2 119.24(18) . . . . ?
C18 C13 B1 O3 -1.7(2) . . . . ?
B1 O1 N1 Co1 7.24(19) . . . . ?
B1 O1 N1 C1 -168.45(15) . . . . ?
B1 O2 N4 Co1 2.83(19) . . . . ?
B1 O2 N4 C5 179.68(16) . . . . ?
B1 O3 N7 Co1 -2.99(19) . . . . ?
B1 O3 N7 C9 172.72(16) . . . . ?
B1 C13 C14 C15 178.05(18) . . . . ?
B1 C13 C18 C17 -177.96(17) . . . . ?
